data_4518866
loop_
_publ_author_name
'Li, Bin'
'Geoghegan, Blaise L.'
'W\"olper, Christoph'
'Cutsail, George E.'
'Schulz, Stephan'

_publ_section_title
;
 Redox Activity of Noninnocent 2,2&#x2032;-Bipyridine in Zinc Complexes:
 An Experimental and Theoretical Study
;
_journal_name_full 'ACS Omega'
_journal_paper_doi 10.1021/acsomega.1c02201
_journal_year 2021
_chemical_formula_sum 'C63 H97 K N6 O7.5 Zn'
_chemical_formula_weight 1162.93
_space_group_crystal_system triclinic
_space_group_IT_number 2
_space_group_name_Hall '-P 1'
_space_group_name_H-M_alt 'P -1'
_atom_sites_solution_hydrogens geom
_atom_sites_solution_primary direct
_atom_sites_solution_secondary difmap
_audit_creation_method SHELXL-2017/1
_cell_angle_alpha 93.949(5)
_cell_angle_beta 100.383(5)
_cell_angle_gamma 104.210(5)
_cell_formula_units_Z 2
_cell_length_a 10.5804(14)
_cell_length_b 17.603(2)
_cell_length_c 18.015(2)
_cell_measurement_reflns_used 9945
_cell_measurement_temperature 100(2)
_cell_measurement_theta_max 24.85
_cell_measurement_theta_min 2.23
_cell_volume 3176.7(7)
_computing_cell_refinement 'BRUKER APEX3(v2019.1-0)'
_computing_data_collection 'BRUKER APEX3(v2019.1-0)'
_computing_data_reduction 'BRUKER APEX3(v2019.1-0)'
_computing_molecular_graphics 'ORTEP/PLATON (Spek)'
_computing_publication_material 'BRUKER AXS SHELXTL (c) 2008 / Vers. 2008/4'
_computing_structure_refinement 'SHELXL-2017/1 (Sheldrick, 2017)'
_computing_structure_solution 'BRUKER APEX3(v2019.1-0)'
_diffrn_ambient_temperature 100(2)
_diffrn_detector_area_resol_mean 512
_diffrn_measured_fraction_theta_full 0.999
_diffrn_measured_fraction_theta_max 0.990
_diffrn_measurement_device_type 'Bruker D8 KAPPA II (APEX II detector)'
_diffrn_measurement_method 'Data collection strategy APEX 3/QUEEN'
_diffrn_radiation_monochromator 'Triumph Goebel mirror'
_diffrn_radiation_source 'fine-focus sealed tube'
_diffrn_radiation_type MoK\a
_diffrn_radiation_wavelength 0.71073
_diffrn_reflns_av_R_equivalents 0.0818
_diffrn_reflns_av_unetI/netI 0.0679
_diffrn_reflns_Laue_measured_fraction_full 0.999
_diffrn_reflns_Laue_measured_fraction_max 0.990
_diffrn_reflns_limit_h_max 13
_diffrn_reflns_limit_h_min -14
_diffrn_reflns_limit_k_max 23
_diffrn_reflns_limit_k_min -23
_diffrn_reflns_limit_l_max 24
_diffrn_reflns_limit_l_min 0
_diffrn_reflns_number 30611
_diffrn_reflns_point_group_measured_fraction_full 0.999
_diffrn_reflns_point_group_measured_fraction_max 0.990
_diffrn_reflns_theta_full 25.242
_diffrn_reflns_theta_max 28.617
_diffrn_reflns_theta_min 2.120
_exptl_absorpt_coefficient_mu 0.507
_exptl_absorpt_correction_T_max 0.75
_exptl_absorpt_correction_T_min 0.65
_exptl_absorpt_correction_type multi-scan
_exptl_absorpt_process_details
; 
 TWINABS
 R.H. Blessing, Acta Cryst. (1995) A51 33-38 
;
_exptl_crystal_colour black
_exptl_crystal_density_diffrn 1.216
_exptl_crystal_description prism
_exptl_crystal_F_000 1252
_exptl_crystal_size_max 0.383
_exptl_crystal_size_mid 0.154
_exptl_crystal_size_min 0.140
_refine_diff_density_max 1.903
_refine_diff_density_min -1.071
_refine_diff_density_rms 0.110
_refine_ls_extinction_method none
_refine_ls_goodness_of_fit_ref 1.077
_refine_ls_hydrogen_treatment constr
_refine_ls_matrix_type full
_refine_ls_number_parameters 788
_refine_ls_number_reflns 16255
_refine_ls_number_restraints 264
_refine_ls_restrained_S_all 1.075
_refine_ls_R_factor_all 0.0945
_refine_ls_R_factor_gt 0.0638
_refine_ls_shift/su_max 0.001
_refine_ls_shift/su_mean 0.000
_refine_ls_structure_factor_coef Fsqd
_refine_ls_weighting_details 'w=1/[\s^2^(Fo^2^)+(0.0736P)^2^+3.8951P] where P=(Fo^2^+2Fc^2^)/3'
_refine_ls_weighting_scheme calc
_refine_ls_wR_factor_gt 0.1449
_refine_ls_wR_factor_ref 0.1637
_reflns_Friedel_coverage 0.000
_reflns_number_gt 13112
_reflns_number_total 16255
_reflns_threshold_expression 'I > 2\s(I)'
_cod_data_source_file ao1c02201_si_002.cif
_cod_data_source_block lb_181b_tw5
_cod_depositor_comments
;
The following automatic conversions were performed:

data item '_atom_sites_solution_secondary' value 'diffmap' was
changed to 'difmap'.

Automatic conversion script
Id: cif_fix_values 7556 2019-12-06 15:28:31Z antanas 
;
_cod_original_formula_sum 'C63 H97 K N6 O7.50 Zn'
_cod_database_code 4518866
_shelx_shelxl_version_number 2017/1
_shelx_space_group_comment
;
The symmetry employed for this shelxl refinement is uniquely defined
by the following loop, which should always be used as a source of
symmetry information in preference to the above space-group names.
They are only intended as comments.
;
_shelx_estimated_absorpt_t_min 0.829
_shelx_estimated_absorpt_t_max 0.932

loop_
_space_group_symop_operation_xyz
'x, y, z'
'-x, -y, -z'

loop_
_atom_site_label
_atom_site_type_symbol
_atom_site_fract_x
_atom_site_fract_y
_atom_site_fract_z
_atom_site_U_iso_or_equiv
_atom_site_adp_type
_atom_site_occupancy
_atom_site_site_symmetry_order
_atom_site_calc_flag
_atom_site_refinement_flags_posn
_atom_site_refinement_flags_adp
_atom_site_refinement_flags_occupancy
_atom_site_disorder_assembly
_atom_site_disorder_group
Zn1 Zn 0.09056(4) 0.72972(3) 0.21812(2) 0.01774(10) Uani 1 1 d . . . . .
K1 K 0.51792(8) 0.82305(5) 0.67739(4) 0.02039(17) Uani 1 1 d . . . . .
O1 O 0.4856(3) 0.66359(16) 0.70790(15) 0.0260(6) Uani 1 1 d . . . . .
O2 O 0.5194(3) 0.78202(17) 0.82693(15) 0.0254(6) Uani 1 1 d . . . . .
O3 O 0.7666(3) 0.83084(17) 0.62497(17) 0.0305(6) Uani 1 1 d . . . . .
O4 O 0.7319(3) 0.95089(16) 0.72350(16) 0.0250(6) Uani 1 1 d . . . . .
O5 O 0.3298(3) 0.79042(17) 0.54542(15) 0.0280(6) Uani 1 1 d . . . . .
O6 O 0.2869(3) 0.88783(16) 0.66411(14) 0.0240(6) Uani 1 1 d . . . . .
N1 N 0.0508(3) 0.61181(19) 0.22018(17) 0.0203(6) Uani 1 1 d . . . . .
N2 N 0.0585(3) 0.72121(19) 0.10341(17) 0.0210(6) Uani 1 1 d . . . . .
N3 N 0.2436(3) 0.80070(16) 0.28777(15) 0.0147(5) Uani 1 1 d . . . . .
N4 N -0.0185(3) 0.78363(19) 0.26802(17) 0.0206(6) Uani 1 1 d . . . . .
N5 N 0.5326(3) 0.7013(2) 0.55547(19) 0.0258(7) Uani 1 1 d . . . . .
N6 N 0.5041(3) 0.94252(19) 0.79804(17) 0.0196(6) Uani 1 1 d . . . . .
C1 C -0.0273(4) 0.5620(2) 0.1619(2) 0.0256(8) Uani 1 1 d . . . . .
C2 C -0.0629(4) 0.5836(2) 0.0890(2) 0.0290(8) Uani 1 1 d . . . . .
H2 H -0.127251 0.544095 0.053689 0.035 Uiso 1 1 calc R U . . .
C3 C -0.0163(4) 0.6559(3) 0.0608(2) 0.0259(8) Uani 1 1 d . . . . .
C4 C -0.0822(5) 0.4758(2) 0.1716(2) 0.0328(10) Uani 1 1 d . . . . .
H4A H -0.145991 0.471664 0.205318 0.049 Uiso 1 1 calc R U . . .
H4B H -0.008901 0.454169 0.193778 0.049 Uiso 1 1 calc R U . . .
H4C H -0.126987 0.446051 0.121919 0.049 Uiso 1 1 calc R U . . .
C5 C -0.0567(5) 0.6553(3) -0.0242(2) 0.0397(12) Uani 1 1 d . . . . .
H5A H -0.075765 0.601290 -0.049188 0.060 Uiso 1 1 calc R U . . .
H5B H 0.015917 0.689496 -0.042862 0.060 Uiso 1 1 calc R U . . .
H5C H -0.136576 0.674634 -0.035679 0.060 Uiso 1 1 calc R U . . .
C6 C 0.0991(4) 0.5801(2) 0.2875(2) 0.0227(8) Uani 1 1 d . . . . .
C7 C 0.2259(4) 0.5654(2) 0.2957(2) 0.0239(8) Uani 1 1 d . . . . .
C8 C 0.2707(4) 0.5308(2) 0.3594(2) 0.0298(9) Uani 1 1 d . . . . .
H8 H 0.354585 0.518923 0.364977 0.036 Uiso 1 1 calc R U . . .
C9 C 0.1961(5) 0.5135(3) 0.4142(2) 0.0352(10) Uani 1 1 d . . . . .
H9 H 0.227160 0.488576 0.456331 0.042 Uiso 1 1 calc R U . . .
C10 C 0.0756(5) 0.5326(3) 0.4075(2) 0.0341(9) Uani 1 1 d . . . . .
H10 H 0.026167 0.522501 0.446473 0.041 Uiso 1 1 calc R U . . .
C11 C 0.0249(4) 0.5665(3) 0.3449(2) 0.0274(8) Uani 1 1 d . . . . .
C12 C 0.3085(4) 0.5846(2) 0.2357(2) 0.0253(8) Uani 1 1 d . . . . .
H12 H 0.283986 0.630020 0.211720 0.030 Uiso 1 1 calc R U . . .
C13 C 0.2747(5) 0.5152(3) 0.1726(3) 0.0446(12) Uani 1 1 d . . . . .
H13A H 0.182492 0.506518 0.145293 0.067 Uiso 1 1 calc R U . . .
H13B H 0.285220 0.467451 0.195148 0.067 Uiso 1 1 calc R U . . .
H13C H 0.334899 0.527279 0.137006 0.067 Uiso 1 1 calc R U . . .
C14 C 0.4589(4) 0.6101(3) 0.2677(3) 0.0336(10) Uani 1 1 d . . . . .
H14A H 0.505502 0.631262 0.228258 0.050 Uiso 1 1 calc R U . . .
H14B H 0.488908 0.564430 0.284321 0.050 Uiso 1 1 calc R U . . .
H14C H 0.478469 0.650867 0.311129 0.050 Uiso 1 1 calc R U . . .
C15 C -0.1030(4) 0.5916(3) 0.3428(2) 0.0312(9) Uani 1 1 d . . . . .
H15 H -0.128004 0.609499 0.292017 0.037 Uiso 1 1 calc R U . . .
C16 C -0.2179(5) 0.5238(4) 0.3526(3) 0.0503(14) Uani 1 1 d . . . . .
H16A H -0.297685 0.542794 0.352190 0.075 Uiso 1 1 calc R U . . .
H16B H -0.194038 0.503646 0.401134 0.075 Uiso 1 1 calc R U . . .
H16C H -0.235852 0.481420 0.310869 0.075 Uiso 1 1 calc R U . . .
C17 C -0.0808(5) 0.6611(3) 0.4035(3) 0.0399(11) Uani 1 1 d . . . . .
H17A H -0.003345 0.702882 0.398411 0.060 Uiso 1 1 calc R U . . .
H17B H -0.065030 0.643630 0.453980 0.060 Uiso 1 1 calc R U . . .
H17C H -0.159847 0.681590 0.396935 0.060 Uiso 1 1 calc R U . . .
C18 C 0.1107(4) 0.7881(2) 0.06726(19) 0.0192(7) Uani 1 1 d . . . . .
C19 C 0.2440(4) 0.8019(2) 0.0579(2) 0.0213(7) Uani 1 1 d . . . . .
C20 C 0.2956(4) 0.8668(2) 0.0217(2) 0.0261(8) Uani 1 1 d . . . . .
H20 H 0.384621 0.876451 0.014361 0.031 Uiso 1 1 calc R U . . .
C21 C 0.2204(4) 0.9171(2) -0.0037(2) 0.0281(9) Uani 1 1 d . . . . .
H21 H 0.256529 0.960192 -0.029219 0.034 Uiso 1 1 calc R U . . .
C22 C 0.0925(4) 0.9044(3) 0.0083(2) 0.0314(9) Uani 1 1 d . . . . .
H22 H 0.041570 0.939804 -0.008398 0.038 Uiso 1 1 calc R U . . .
C23 C 0.0356(4) 0.8411(3) 0.0443(2) 0.0267(8) Uani 1 1 d . . . . .
C24 C 0.3263(4) 0.7458(3) 0.0851(2) 0.0258(8) Uani 1 1 d . . . . .
H24 H 0.295670 0.725427 0.131023 0.031 Uiso 1 1 calc R U . . .
C25 C 0.4759(4) 0.7850(3) 0.1093(3) 0.0332(10) Uani 1 1 d . . . . .
H25A H 0.512284 0.799638 0.064391 0.050 Uiso 1 1 calc R U . . .
H25B H 0.520584 0.748075 0.134017 0.050 Uiso 1 1 calc R U . . .
H25C H 0.490535 0.832475 0.144907 0.050 Uiso 1 1 calc R U . . .
C26 C 0.3008(6) 0.6744(3) 0.0259(3) 0.0428(12) Uani 1 1 d . . . . .
H26A H 0.327963 0.692033 -0.020614 0.064 Uiso 1 1 calc R U . . .
H26B H 0.205687 0.647010 0.014452 0.064 Uiso 1 1 calc R U . . .
H26C H 0.352258 0.638331 0.045930 0.064 Uiso 1 1 calc R U . . .
C27 C -0.1051(4) 0.8312(3) 0.0583(3) 0.0338(10) Uani 1 1 d . . . . .
H27 H -0.133170 0.779520 0.078423 0.041 Uiso 1 1 calc R U . . .
C28 C -0.2047(5) 0.8304(4) -0.0160(3) 0.0552(15) Uani 1 1 d . . . . .
H28A H -0.185483 0.882837 -0.033322 0.083 Uiso 1 1 calc R U . . .
H28B H -0.295598 0.816465 -0.006760 0.083 Uiso 1 1 calc R U . . .
H28C H -0.196217 0.791462 -0.055070 0.083 Uiso 1 1 calc R U . . .
C29 C -0.1083(5) 0.8965(3) 0.1174(3) 0.0419(11) Uani 1 1 d . . . . .
H29A H -0.079729 0.947777 0.098970 0.063 Uiso 1 1 calc R U . . .
H29B H -0.047966 0.894822 0.165041 0.063 Uiso 1 1 calc R U . . .
H29C H -0.199072 0.888782 0.126126 0.063 Uiso 1 1 calc R U . . .
C30 C 0.3767(3) 0.8061(2) 0.30050(19) 0.0189(6) Uani 1 1 d . . . . .
H30 H 0.405381 0.771803 0.268093 0.023 Uiso 1 1 calc R U . . .
C31 C 0.4718(3) 0.8558(2) 0.35509(19) 0.0197(7) Uani 1 1 d . . . . .
H31 H 0.562561 0.855130 0.361002 0.024 Uiso 1 1 calc R U . . .
C32 C 0.4310(3) 0.9096(2) 0.40397(19) 0.0199(7) Uani 1 1 d . . . . .
H32 H 0.494986 0.946603 0.441815 0.024 Uiso 1 1 calc R U . . .
C33 C 0.3003(3) 0.9065(2) 0.39487(19) 0.0186(6) Uani 1 1 d . . . . .
H33 H 0.273558 0.942315 0.426670 0.022 Uiso 1 1 calc R U . . .
C34 C 0.1995(3) 0.8506(2) 0.33851(18) 0.0168(6) Uani 1 1 d . . . . .
C35 C 0.0637(3) 0.8415(2) 0.32885(19) 0.0175(6) Uani 1 1 d . . . . .
C36 C -0.0018(4) 0.8837(2) 0.3744(2) 0.0229(7) Uani 1 1 d . . . . .
H36 H 0.050357 0.922195 0.415042 0.027 Uiso 1 1 calc R U . . .
C37 C -0.1360(4) 0.8698(2) 0.3604(2) 0.0281(8) Uani 1 1 d . . . . .
H37 H -0.177132 0.898122 0.391255 0.034 Uiso 1 1 calc R U . . .
C38 C -0.2168(4) 0.8117(3) 0.2985(2) 0.0330(9) Uani 1 1 d . . . . .
H38 H -0.311124 0.801250 0.287413 0.040 Uiso 1 1 calc R U . . .
C39 C -0.1528(3) 0.7731(3) 0.2570(2) 0.0285(8) Uani 1 1 d . . . . .
H39 H -0.206275 0.734999 0.216422 0.034 Uiso 1 1 calc R U . . .
C40 C 0.4787(4) 0.6234(2) 0.5778(2) 0.0274(8) Uani 1 1 d . . . . .
H40A H 0.498450 0.582962 0.543961 0.033 Uiso 1 1 calc R U . . .
H40B H 0.380640 0.612952 0.570135 0.033 Uiso 1 1 calc R U . . .
C41 C 0.5332(4) 0.6149(2) 0.6588(2) 0.0265(8) Uani 1 1 d . . . . .
H41A H 0.504038 0.559066 0.668053 0.032 Uiso 1 1 calc R U . . .
H41B H 0.631731 0.630931 0.668971 0.032 Uiso 1 1 calc R U . . .
C42 C 0.5282(4) 0.6531(3) 0.7850(2) 0.0289(9) Uani 1 1 d . . . . .
H42A H 0.626578 0.670117 0.799342 0.035 Uiso 1 1 calc R U . . .
H42B H 0.498607 0.596636 0.792017 0.035 Uiso 1 1 calc R U . . .
C43 C 0.4696(4) 0.7012(2) 0.8342(2) 0.0275(8) Uani 1 1 d . . . . .
H43A H 0.371274 0.685555 0.818566 0.033 Uiso 1 1 calc R U . . .
H43B H 0.493617 0.691855 0.887898 0.033 Uiso 1 1 calc R U . . .
C44 C 0.4710(4) 0.8303(2) 0.8757(2) 0.0236(8) Uani 1 1 d . . . . .
H44A H 0.489926 0.817175 0.928398 0.028 Uiso 1 1 calc R U . . .
H44B H 0.373354 0.820547 0.859074 0.028 Uiso 1 1 calc R U . . .
C45 C 0.5384(4) 0.9158(2) 0.8727(2) 0.0239(8) Uani 1 1 d . . . . .
H45A H 0.513083 0.948864 0.911297 0.029 Uiso 1 1 calc R U . . .
H45B H 0.636045 0.923838 0.886212 0.029 Uiso 1 1 calc R U . . .
C46 C 0.6693(5) 0.7096(3) 0.5446(3) 0.0354(10) Uani 1 1 d . . . . .
H46A H 0.666046 0.682033 0.494285 0.043 Uiso 1 1 calc R U . . .
H46B H 0.715384 0.683293 0.583711 0.043 Uiso 1 1 calc R U . . .
C47 C 0.7495(5) 0.7939(3) 0.5494(3) 0.0386(11) Uani 1 1 d . . . . .
H47A H 0.837429 0.795426 0.536887 0.046 Uiso 1 1 calc R U . . .
H47B H 0.702617 0.822091 0.512629 0.046 Uiso 1 1 calc R U . . .
C48 C 0.8467(5) 0.9093(3) 0.6336(3) 0.0391(11) Uani 1 1 d . . . . .
H48A H 0.805840 0.939465 0.596139 0.047 Uiso 1 1 calc R U . . .
H48B H 0.935963 0.909396 0.623896 0.047 Uiso 1 1 calc R U . . .
C49 C 0.8601(4) 0.9477(3) 0.7124(3) 0.0345(10) Uani 1 1 d . . . . .
H49A H 0.898742 0.916968 0.750100 0.041 Uiso 1 1 calc R U . . .
H49B H 0.919966 1.001713 0.719341 0.041 Uiso 1 1 calc R U . . .
C50 C 0.7410(4) 1.0059(2) 0.7875(2) 0.0236(8) Uani 1 1 d . . . . .
H50A H 0.801077 1.057548 0.783110 0.028 Uiso 1 1 calc R U . . .
H50B H 0.778209 0.986687 0.834810 0.028 Uiso 1 1 calc R U . . .
C51 C 0.6038(4) 1.0154(2) 0.7905(2) 0.0215(7) Uani 1 1 d . . . . .
H51A H 0.611819 1.055050 0.833976 0.026 Uiso 1 1 calc R U . . .
H51B H 0.570053 1.036546 0.743611 0.026 Uiso 1 1 calc R U . . .
C52 C 0.4503(5) 0.7145(3) 0.4856(2) 0.0350(10) Uani 1 1 d . . . . .
H52A H 0.438603 0.669537 0.446516 0.042 Uiso 1 1 calc R U . . .
H52B H 0.499597 0.762514 0.467293 0.042 Uiso 1 1 calc R U . . .
C53 C 0.3153(5) 0.7237(3) 0.4915(2) 0.0356(10) Uani 1 1 d . . . . .
H53A H 0.267381 0.731326 0.441234 0.043 Uiso 1 1 calc R U . . .
H53B H 0.262716 0.675472 0.507958 0.043 Uiso 1 1 calc R U . . .
C54 C 0.2076(4) 0.8114(3) 0.5426(2) 0.0312(9) Uani 1 1 d . . . . .
H54A H 0.145835 0.771783 0.564673 0.037 Uiso 1 1 calc R U . . .
H54B H 0.165301 0.812577 0.489094 0.037 Uiso 1 1 calc R U . . .
C55 C 0.2345(4) 0.8910(3) 0.5865(2) 0.0284(9) Uani 1 1 d . . . . .
H55A H 0.299010 0.930151 0.565532 0.034 Uiso 1 1 calc R U . . .
H55B H 0.150974 0.907754 0.581791 0.034 Uiso 1 1 calc R U . . .
C56 C 0.3107(4) 0.9630(3) 0.7076(2) 0.0272(8) Uani 1 1 d . . . . .
H56A H 0.225766 0.977732 0.705627 0.033 Uiso 1 1 calc R U . . .
H56B H 0.371514 1.003917 0.686357 0.033 Uiso 1 1 calc R U . . .
C57 C 0.3723(4) 0.9575(3) 0.7890(2) 0.0258(8) Uani 1 1 d . . . . .
H57A H 0.379909 1.007547 0.820270 0.031 Uiso 1 1 calc R U . . .
H57B H 0.312135 0.914632 0.808464 0.031 Uiso 1 1 calc R U . . .
O1_1 O 0.1490(6) 0.7356(4) 0.8026(4) 0.060(2) Uani 0.680(11) 1 d D U P A 1
C1_1 C 0.0490(10) 0.7738(6) 0.8128(6) 0.057(3) Uani 0.680(11) 1 d D U P A 1
H1A_1 H 0.070616 0.827846 0.797952 0.068 Uiso 0.680(11) 1 calc R U P A 1
H1AB_1 H 0.039101 0.776853 0.866478 0.068 Uiso 0.680(11) 1 calc R U P A 1
C2_1 C -0.0769(9) 0.7226(7) 0.7613(7) 0.063(3) Uani 0.680(11) 1 d D U P A 1
H2A_1 H -0.144078 0.752504 0.747916 0.076 Uiso 0.680(11) 1 calc R U P A 1
H2AB_1 H -0.116388 0.675534 0.784744 0.076 Uiso 0.680(11) 1 calc R U P A 1
C3_1 C -0.0232(11) 0.7000(9) 0.6925(6) 0.076(4) Uani 0.680(11) 1 d D U P A 1
H3A_1 H -0.072236 0.646100 0.668351 0.091 Uiso 0.680(11) 1 calc R U P A 1
H3AB_1 H -0.029969 0.737577 0.654479 0.091 Uiso 0.680(11) 1 calc R U P A 1
C4_1 C 0.1190(8) 0.7041(6) 0.7246(5) 0.052(2) Uani 0.680(11) 1 d D U P A 1
H4A_1 H 0.133664 0.650723 0.719748 0.063 Uiso 0.680(11) 1 calc R U P A 1
H4AB_1 H 0.177862 0.738276 0.696384 0.063 Uiso 0.680(11) 1 calc R U P A 1
O1_2 O 0.476(3) 0.4411(11) 1.0529(11) 0.144(6) Uani 0.5 1 d D U P B -1
C1_2 C 0.570(2) 0.5160(16) 1.0678(8) 0.105(6) Uani 0.5 1 d D U P B -1
H1A_2 H 0.659083 0.510327 1.090030 0.126 Uiso 0.5 1 calc R U P B -1
H1AB_2 H 0.543839 0.550756 1.104538 0.126 Uiso 0.5 1 calc R U P B -1
C2_2 C 0.5730(16) 0.5518(9) 0.9937(7) 0.066(4) Uani 0.5 1 d D U P B -1
H2A_2 H 0.586862 0.609760 1.001607 0.079 Uiso 0.5 1 calc R U P B -1
H2AB_2 H 0.643611 0.539826 0.969232 0.079 Uiso 0.5 1 calc R U P B -1
C3_2 C 0.4373(17) 0.5118(8) 0.9477(8) 0.061(4) Uani 0.5 1 d D U P B -1
H3A_2 H 0.436272 0.508946 0.892478 0.073 Uiso 0.5 1 calc R U P B -1
H3AB_2 H 0.369929 0.538616 0.959252 0.073 Uiso 0.5 1 calc R U P B -1
C4_2 C 0.415(2) 0.4296(9) 0.9748(14) 0.106(5) Uani 0.5 1 d D U P B -1
H4A_2 H 0.318104 0.404206 0.967986 0.127 Uiso 0.5 1 calc R U P B -1
H4AB_2 H 0.454762 0.395551 0.945604 0.127 Uiso 0.5 1 calc R U P B -1
O1_3 O -0.1250(10) 0.6746(7) 0.7340(7) 0.056(4) Uani 0.320(11) 1 d D U P A 2
C1_3 C -0.0946(14) 0.7456(9) 0.7823(9) 0.038(4) Uani 0.320(11) 1 d D U P A 2
H1C_3 H -0.105969 0.734031 0.834120 0.046 Uiso 0.320(11) 1 calc R U P A 2
H1D_3 H -0.156242 0.777473 0.763578 0.046 Uiso 0.320(11) 1 calc R U P A 2
C2_3 C 0.0469(16) 0.7914(9) 0.7849(13) 0.050(5) Uani 0.320(11) 1 d D U P A 2
H2C_3 H 0.093276 0.814188 0.837414 0.060 Uiso 0.320(11) 1 calc R U P A 2
H2D_3 H 0.050604 0.834156 0.751829 0.060 Uiso 0.320(11) 1 calc R U P A 2
C3_3 C 0.1060(13) 0.7282(10) 0.7552(12) 0.043(4) Uani 0.320(11) 1 d D U P A 2
H3C_3 H 0.139666 0.699544 0.796533 0.052 Uiso 0.320(11) 1 calc R U P A 2
H3D_3 H 0.179037 0.750780 0.729164 0.052 Uiso 0.320(11) 1 calc R U P A 2
C4_3 C -0.0134(15) 0.6753(10) 0.6999(10) 0.040(4) Uani 0.320(11) 1 d D U P A 2
H4C_3 H -0.024792 0.696404 0.650305 0.048 Uiso 0.320(11) 1 calc R U P A 2
H4D_3 H -0.002287 0.621321 0.691835 0.048 Uiso 0.320(11) 1 calc R U P A 2

loop_
_atom_site_aniso_label
_atom_site_aniso_U_11
_atom_site_aniso_U_22
_atom_site_aniso_U_33
_atom_site_aniso_U_23
_atom_site_aniso_U_13
_atom_site_aniso_U_12
Zn1 0.01627(18) 0.0185(2) 0.0155(2) -0.00398(14) 0.00166(15) 0.00187(16)
K1 0.0235(4) 0.0188(4) 0.0190(4) 0.0025(3) 0.0053(3) 0.0051(3)
O1 0.0361(16) 0.0226(14) 0.0245(13) 0.0060(11) 0.0105(12) 0.0133(12)
O2 0.0311(15) 0.0246(14) 0.0231(13) 0.0069(11) 0.0107(11) 0.0075(12)
O3 0.0341(16) 0.0211(14) 0.0401(16) 0.0010(12) 0.0213(13) 0.0054(12)
O4 0.0218(13) 0.0219(14) 0.0310(14) -0.0029(11) 0.0098(11) 0.0035(11)
O5 0.0327(15) 0.0262(15) 0.0202(13) -0.0032(11) -0.0024(11) 0.0061(12)
O6 0.0251(14) 0.0261(14) 0.0196(12) 0.0031(11) 0.0011(10) 0.0071(11)
N1 0.0174(15) 0.0190(15) 0.0210(15) -0.0003(12) 0.0006(12) 0.0015(12)
N2 0.0207(16) 0.0219(16) 0.0176(14) -0.0002(12) 0.0019(12) 0.0024(13)
N3 0.0137(12) 0.0143(14) 0.0151(13) -0.0034(10) 0.0021(10) 0.0034(10)
N4 0.0155(13) 0.0243(17) 0.0204(15) -0.0012(11) 0.0018(11) 0.0047(12)
N5 0.0333(18) 0.0200(16) 0.0270(17) 0.0024(13) 0.0132(14) 0.0074(14)
N6 0.0211(15) 0.0226(16) 0.0168(14) 0.0028(12) 0.0047(12) 0.0082(13)
C1 0.0220(19) 0.0229(19) 0.0278(19) 0.0011(15) 0.0014(15) 0.0014(15)
C2 0.0323(19) 0.022(2) 0.0217(19) -0.0064(14) -0.0050(15) -0.0031(16)
C3 0.0230(19) 0.030(2) 0.0195(18) -0.0005(15) 0.0007(15) 0.0002(16)
C4 0.039(2) 0.021(2) 0.027(2) -0.0051(16) -0.0013(18) -0.0058(17)
C5 0.054(3) 0.033(2) 0.0174(19) -0.0039(17) -0.0053(19) -0.004(2)
C6 0.0254(19) 0.0145(17) 0.0215(17) -0.0035(14) 0.0009(14) -0.0029(14)
C7 0.028(2) 0.0143(17) 0.0236(18) -0.0028(14) -0.0011(15) 0.0015(15)
C8 0.033(2) 0.022(2) 0.029(2) -0.0025(16) -0.0042(17) 0.0080(17)
C9 0.046(3) 0.027(2) 0.027(2) 0.0103(17) -0.0034(19) 0.0043(19)
C10 0.035(2) 0.035(2) 0.027(2) 0.0098(17) 0.0053(17) -0.0023(19)
C11 0.0229(19) 0.030(2) 0.0249(19) 0.0030(16) 0.0049(15) -0.0018(16)
C12 0.028(2) 0.0212(19) 0.0268(19) -0.0046(15) 0.0052(16) 0.0099(16)
C13 0.044(3) 0.045(3) 0.042(3) -0.019(2) 0.011(2) 0.013(2)
C14 0.029(2) 0.030(2) 0.043(2) 0.0041(19) 0.0079(19) 0.0101(18)
C15 0.0231(19) 0.041(2) 0.026(2) 0.0043(17) 0.0068(16) 0.0010(18)
C16 0.035(3) 0.062(4) 0.048(3) 0.008(3) 0.015(2) -0.002(2)
C17 0.033(2) 0.052(3) 0.033(2) 0.005(2) 0.0075(19) 0.008(2)
C18 0.0190(17) 0.0223(18) 0.0120(15) -0.0049(13) 0.0006(13) 0.0012(14)
C19 0.0221(18) 0.0235(19) 0.0158(16) -0.0045(14) 0.0021(14) 0.0048(15)
C20 0.029(2) 0.029(2) 0.0195(17) -0.0026(15) 0.0083(15) 0.0047(16)
C21 0.033(2) 0.026(2) 0.0233(19) 0.0048(16) 0.0057(16) 0.0020(17)
C22 0.033(2) 0.032(2) 0.028(2) 0.0045(17) 0.0000(17) 0.0091(18)
C23 0.0230(19) 0.031(2) 0.0239(18) 0.0014(16) 0.0011(15) 0.0054(17)
C24 0.027(2) 0.032(2) 0.0233(18) 0.0025(16) 0.0108(15) 0.0123(17)
C25 0.031(2) 0.043(3) 0.030(2) 0.0071(19) 0.0119(18) 0.012(2)
C26 0.048(3) 0.037(3) 0.047(3) -0.008(2) 0.020(2) 0.013(2)
C27 0.0197(19) 0.040(3) 0.041(2) 0.014(2) 0.0015(17) 0.0067(18)
C28 0.030(2) 0.086(5) 0.049(3) 0.011(3) -0.003(2) 0.019(3)
C29 0.039(3) 0.043(3) 0.053(3) 0.014(2) 0.021(2) 0.016(2)
C30 0.0214(15) 0.0195(17) 0.0189(16) 0.0049(12) 0.0095(13) 0.0068(13)
C31 0.0161(14) 0.0220(18) 0.0204(17) 0.0027(13) 0.0021(13) 0.0050(13)
C32 0.0188(15) 0.0180(17) 0.0176(16) -0.0017(12) -0.0007(12) -0.0010(13)
C33 0.0218(16) 0.0165(17) 0.0152(16) -0.0029(12) 0.0028(13) 0.0027(13)
C34 0.0191(15) 0.0170(17) 0.0141(15) 0.0006(12) 0.0040(12) 0.0041(13)
C35 0.0202(16) 0.0159(17) 0.0150(16) -0.0005(12) 0.0029(13) 0.0031(13)
C36 0.0261(17) 0.0217(19) 0.0206(17) -0.0011(13) 0.0078(14) 0.0047(15)
C37 0.0262(18) 0.031(2) 0.030(2) -0.0009(15) 0.0115(16) 0.0113(16)
C38 0.0206(17) 0.043(3) 0.035(2) -0.0048(18) 0.0054(16) 0.0102(18)
C39 0.0151(16) 0.039(2) 0.026(2) -0.0061(16) 0.0002(15) 0.0031(16)
C40 0.034(2) 0.0169(18) 0.032(2) 0.0009(15) 0.0101(17) 0.0052(16)
C41 0.030(2) 0.0195(18) 0.033(2) 0.0017(16) 0.0120(17) 0.0082(16)
C42 0.033(2) 0.028(2) 0.030(2) 0.0136(17) 0.0088(17) 0.0116(17)
C43 0.032(2) 0.026(2) 0.029(2) 0.0122(16) 0.0130(16) 0.0102(17)
C44 0.0280(19) 0.027(2) 0.0180(17) 0.0041(14) 0.0093(14) 0.0071(16)
C45 0.0248(19) 0.030(2) 0.0180(17) 0.0024(15) 0.0049(14) 0.0077(16)
C46 0.044(3) 0.025(2) 0.042(2) -0.0007(19) 0.026(2) 0.0089(19)
C47 0.048(3) 0.030(2) 0.045(3) 0.002(2) 0.033(2) 0.007(2)
C48 0.036(2) 0.029(2) 0.058(3) 0.001(2) 0.032(2) 0.0047(19)
C49 0.024(2) 0.027(2) 0.051(3) -0.0016(19) 0.0137(19) 0.0018(17)
C50 0.0233(18) 0.0216(18) 0.0230(18) 0.0033(14) 0.0028(14) 0.0016(15)
C51 0.029(2) 0.0192(18) 0.0161(16) -0.0018(13) 0.0044(14) 0.0082(15)
C52 0.058(3) 0.027(2) 0.0210(19) -0.0028(16) 0.0109(19) 0.012(2)
C53 0.051(3) 0.025(2) 0.024(2) -0.0044(16) -0.0065(19) 0.011(2)
C54 0.028(2) 0.038(2) 0.0225(19) 0.0051(17) -0.0013(16) 0.0028(18)
C55 0.025(2) 0.034(2) 0.0260(19) 0.0073(17) 0.0007(15) 0.0096(17)
C56 0.027(2) 0.029(2) 0.029(2) 0.0024(16) 0.0038(16) 0.0146(17)
C57 0.0250(19) 0.032(2) 0.0225(18) -0.0011(16) 0.0067(15) 0.0117(16)
O1_1 0.041(3) 0.061(4) 0.065(4) 0.001(3) -0.007(3) 0.006(3)
C1_1 0.047(5) 0.064(6) 0.057(6) 0.019(4) 0.015(4) 0.005(4)
C2_1 0.040(5) 0.049(7) 0.099(8) 0.019(6) 0.007(5) 0.011(4)
C3_1 0.059(6) 0.068(9) 0.089(7) -0.009(6) -0.013(5) 0.022(6)
C4_1 0.049(5) 0.044(6) 0.060(5) 0.018(4) 0.008(4) 0.006(4)
O1_2 0.218(16) 0.148(12) 0.144(11) 0.087(10) 0.113(11) 0.118(10)
C1_2 0.096(11) 0.199(16) 0.082(9) 0.069(10) 0.061(7) 0.109(10)
C2_2 0.076(7) 0.097(10) 0.037(6) -0.009(6) 0.016(5) 0.046(6)
C3_2 0.064(7) 0.053(7) 0.068(7) -0.019(6) 0.028(5) 0.018(6)
C4_2 0.099(11) 0.098(10) 0.170(13) 0.055(11) 0.085(10) 0.067(7)
O1_3 0.034(6) 0.043(7) 0.070(8) 0.000(5) -0.003(5) -0.015(5)
C1_3 0.036(7) 0.040(9) 0.032(7) 0.019(6) 0.000(6) -0.004(6)
C2_3 0.035(8) 0.035(8) 0.069(13) -0.011(8) 0.009(8) -0.005(6)
C3_3 0.031(7) 0.027(8) 0.053(11) -0.009(7) -0.005(7) -0.011(5)
C4_3 0.043(8) 0.021(8) 0.039(8) -0.002(6) -0.010(6) -0.010(6)

loop_
_atom_type_symbol
_atom_type_description
_atom_type_scat_dispersion_real
_atom_type_scat_dispersion_imag
_atom_type_scat_source
C C 0.0033 0.0016 'International Tables Vol C Tables 4.2.6.8 and 6.1.1.4'
H H 0.0000 0.0000 'International Tables Vol C Tables 4.2.6.8 and 6.1.1.4'
K K 0.2009 0.2494 'International Tables Vol C Tables 4.2.6.8 and 6.1.1.4'
N N 0.0061 0.0033 'International Tables Vol C Tables 4.2.6.8 and 6.1.1.4'
O O 0.0106 0.0060 'International Tables Vol C Tables 4.2.6.8 and 6.1.1.4'
Zn Zn 0.2839 1.4301 'International Tables Vol C Tables 4.2.6.8 and 6.1.1.4'

loop_
_geom_angle_atom_site_label_1
_geom_angle_atom_site_label_2
_geom_angle_atom_site_label_3
_geom_angle
_geom_angle_site_symmetry_1
_geom_angle_site_symmetry_3
_geom_angle_publ_flag
N3 Zn1 N4 86.10(11) . . ?
N3 Zn1 N1 120.71(12) . . ?
N4 Zn1 N1 116.09(14) . . ?
N3 Zn1 N2 125.53(12) . . ?
N4 Zn1 N2 117.09(14) . . ?
N1 Zn1 N2 93.66(12) . . ?
O4 K1 O5 128.87(9) . . ?
O4 K1 O2 93.24(9) . . ?
O5 K1 O2 134.22(9) . . ?
O4 K1 O1 129.90(9) . . ?
O5 K1 O1 96.05(9) . . ?
O2 K1 O1 58.94(8) . . ?
O4 K1 O6 104.63(8) . . ?
O5 K1 O6 59.67(8) . . ?
O2 K1 O6 96.80(8) . . ?
O1 K1 O6 118.36(8) . . ?
O4 K1 O3 59.28(8) . . ?
O5 K1 O3 103.42(9) . . ?
O2 K1 O3 114.82(9) . . ?
O1 K1 O3 93.33(9) . . ?
O6 K1 O3 144.15(8) . . ?
O4 K1 N6 62.02(8) . . ?
O5 K1 N6 118.94(9) . . ?
O2 K1 N6 60.97(8) . . ?
O1 K1 N6 118.99(8) . . ?
O6 K1 N6 59.84(8) . . ?
O3 K1 N6 120.75(9) . . ?
O4 K1 N5 117.96(9) . . ?
O5 K1 N5 61.31(9) . . ?
O2 K1 N5 118.78(9) . . ?
O1 K1 N5 60.78(8) . . ?
O6 K1 N5 120.39(9) . . ?
O3 K1 N5 59.19(9) . . ?
N6 K1 N5 179.71(9) . . ?
C42 O1 C41 110.5(3) . . ?
C42 O1 K1 115.5(2) . . ?
C41 O1 K1 116.0(2) . . ?
C43 O2 C44 110.9(3) . . ?
C43 O2 K1 116.8(2) . . ?
C44 O2 K1 116.2(2) . . ?
C48 O3 C47 110.8(3) . . ?
C48 O3 K1 111.4(2) . . ?
C47 O3 K1 114.5(3) . . ?
C49 O4 C50 111.3(3) . . ?
C49 O4 K1 120.6(2) . . ?
C50 O4 K1 121.7(2) . . ?
C54 O5 C53 111.7(3) . . ?
C54 O5 K1 120.4(2) . . ?
C53 O5 K1 121.5(2) . . ?
C55 O6 C56 110.7(3) . . ?
C55 O6 K1 109.9(2) . . ?
C56 O6 K1 114.7(2) . . ?
C1 N1 C6 118.2(3) . . ?
C1 N1 Zn1 121.4(3) . . ?
C6 N1 Zn1 120.2(2) . . ?
C3 N2 C18 118.9(3) . . ?
C3 N2 Zn1 121.3(3) . . ?
C18 N2 Zn1 119.7(2) . . ?
C30 N3 C34 117.0(3) . . ?
C30 N3 Zn1 132.6(2) . . ?
C34 N3 Zn1 110.1(2) . . ?
C39 N4 C35 117.6(3) . . ?
C39 N4 Zn1 131.8(2) . . ?
C35 N4 Zn1 110.5(2) . . ?
C52 N5 C40 111.3(3) . . ?
C52 N5 C46 109.5(4) . . ?
C40 N5 C46 110.3(3) . . ?
C52 N5 K1 105.9(2) . . ?
C40 N5 K1 107.6(2) . . ?
C46 N5 K1 112.1(2) . . ?
C57 N6 C45 109.4(3) . . ?
C57 N6 C51 109.6(3) . . ?
C45 N6 C51 110.6(3) . . ?
C57 N6 K1 112.4(2) . . ?
C45 N6 K1 109.4(2) . . ?
C51 N6 K1 105.3(2) . . ?
N1 C1 C2 123.7(4) . . ?
N1 C1 C4 120.1(3) . . ?
C2 C1 C4 116.2(3) . . ?
C1 C2 C3 129.1(3) . . ?
N2 C3 C2 124.4(3) . . ?
N2 C3 C5 120.1(4) . . ?
C2 C3 C5 115.5(3) . . ?
C11 C6 C7 120.9(4) . . ?
C11 C6 N1 121.2(4) . . ?
C7 C6 N1 117.9(3) . . ?
C8 C7 C6 118.1(4) . . ?
C8 C7 C12 121.4(4) . . ?
C6 C7 C12 120.4(3) . . ?
C9 C8 C7 121.5(4) . . ?
C8 C9 C10 119.5(4) . . ?
C9 C10 C11 121.7(4) . . ?
C10 C11 C6 118.1(4) . . ?
C10 C11 C15 119.6(4) . . ?
C6 C11 C15 122.2(4) . . ?
C7 C12 C14 113.5(3) . . ?
C7 C12 C13 111.1(4) . . ?
C14 C12 C13 110.1(4) . . ?
C11 C15 C16 112.1(4) . . ?
C11 C15 C17 110.2(4) . . ?
C16 C15 C17 110.4(4) . . ?
C23 C18 C19 120.3(4) . . ?
C23 C18 N2 121.8(3) . . ?
C19 C18 N2 117.8(3) . . ?
C20 C19 C18 118.2(4) . . ?
C20 C19 C24 121.6(4) . . ?
C18 C19 C24 120.2(3) . . ?
C21 C20 C19 121.5(4) . . ?
C22 C21 C20 119.4(4) . . ?
C21 C22 C23 121.9(4) . . ?
C22 C23 C18 118.5(4) . . ?
C22 C23 C27 119.7(4) . . ?
C18 C23 C27 121.8(4) . . ?
C19 C24 C26 111.5(4) . . ?
C19 C24 C25 113.9(4) . . ?
C26 C24 C25 110.3(4) . . ?
C29 C27 C23 110.6(4) . . ?
C29 C27 C28 110.1(4) . . ?
C23 C27 C28 111.3(4) . . ?
C31 C30 N3 126.1(3) . . ?
C30 C31 C32 118.0(3) . . ?
C33 C32 C31 118.7(3) . . ?
C32 C33 C34 122.5(3) . . ?
C35 C34 N3 117.1(3) . . ?
C35 C34 C33 125.4(3) . . ?
N3 C34 C33 117.5(3) . . ?
C34 C35 N4 116.1(3) . . ?
C34 C35 C36 126.2(3) . . ?
N4 C35 C36 117.7(3) . . ?
C37 C36 C35 121.4(3) . . ?
C36 C37 C38 119.9(3) . . ?
C39 C38 C37 117.3(3) . . ?
C38 C39 N4 126.1(3) . . ?
N5 C40 C41 113.8(3) . . ?
O1 C41 C40 108.9(3) . . ?
O1 C42 C43 108.9(3) . . ?
O2 C43 C42 109.0(3) . . ?
O2 C44 C45 109.1(3) . . ?
N6 C45 C44 113.5(3) . . ?
N5 C46 C47 114.0(4) . . ?
O3 C47 C46 108.4(4) . . ?
O3 C48 C49 109.9(4) . . ?
O4 C49 C48 108.7(4) . . ?
O4 C50 C51 109.1(3) . . ?
N6 C51 C50 115.5(3) . . ?
N5 C52 C53 116.2(4) . . ?
O5 C53 C52 109.3(4) . . ?
O5 C54 C55 109.1(3) . . ?
O6 C55 C54 109.7(3) . . ?
O6 C56 C57 108.7(3) . . ?
N6 C57 C56 113.7(3) . . ?
C1_1 O1_1 C4_1 106.5(7) . . ?
O1_1 C1_1 C2_1 104.5(7) . . ?
C1_1 C2_1 C3_1 101.0(7) . . ?
C4_1 C3_1 C2_1 103.9(7) . . ?
O1_1 C4_1 C3_1 108.5(7) . . ?
C1_2 O1_2 C4_2 107.9(10) . . ?
O1_2 C1_2 C2_2 108.7(9) . . ?
C3_2 C2_2 C1_2 101.9(9) . . ?
C2_2 C3_2 C4_2 101.1(9) . . ?
O1_2 C4_2 C3_2 106.5(10) . . ?
C1_3 O1_3 C4_3 107.5(9) . . ?
O1_3 C1_3 C2_3 109.7(9) . . ?
C1_3 C2_3 C3_3 102.0(8) . . ?
C2_3 C3_3 C4_3 101.5(9) . . ?
O1_3 C4_3 C3_3 105.7(10) . . ?

loop_
_geom_bond_atom_site_label_1
_geom_bond_atom_site_label_2
_geom_bond_distance
_geom_bond_site_symmetry_2
_geom_bond_publ_flag
Zn1 N3 1.953(3) . ?
Zn1 N4 1.958(3) . ?
Zn1 N1 2.019(3) . ?
Zn1 N2 2.022(3) . ?
K1 O4 2.728(3) . ?
K1 O5 2.737(3) . ?
K1 O2 2.835(3) . ?
K1 O1 2.847(3) . ?
K1 O6 2.920(3) . ?
K1 O3 2.927(3) . ?
K1 N6 2.967(3) . ?
K1 N5 3.013(3) . ?
O1 C42 1.420(5) . ?
O1 C41 1.428(5) . ?
O2 C43 1.415(5) . ?
O2 C44 1.424(5) . ?
O3 C48 1.414(5) . ?
O3 C47 1.429(5) . ?
O4 C49 1.420(5) . ?
O4 C50 1.428(5) . ?
O5 C54 1.423(5) . ?
O5 C53 1.431(5) . ?
O6 C55 1.419(5) . ?
O6 C56 1.432(5) . ?
N1 C1 1.327(5) . ?
N1 C6 1.434(5) . ?
N2 C3 1.323(5) . ?
N2 C18 1.426(5) . ?
N3 C30 1.363(4) . ?
N3 C34 1.439(4) . ?
N4 C39 1.362(4) . ?
N4 C35 1.436(4) . ?
N5 C52 1.463(6) . ?
N5 C40 1.464(5) . ?
N5 C46 1.467(6) . ?
N6 C57 1.465(5) . ?
N6 C45 1.469(5) . ?
N6 C51 1.479(5) . ?
C1 C2 1.405(6) . ?
C1 C4 1.520(6) . ?
C2 C3 1.410(6) . ?
C3 C5 1.512(5) . ?
C6 C11 1.406(6) . ?
C6 C7 1.412(6) . ?
C7 C8 1.397(6) . ?
C7 C12 1.515(6) . ?
C8 C9 1.376(7) . ?
C9 C10 1.385(7) . ?
C10 C11 1.394(6) . ?
C11 C15 1.519(6) . ?
C12 C14 1.533(6) . ?
C12 C13 1.537(6) . ?
C15 C16 1.526(6) . ?
C15 C17 1.526(7) . ?
C18 C23 1.404(6) . ?
C18 C19 1.414(5) . ?
C19 C20 1.398(5) . ?
C19 C24 1.519(6) . ?
C20 C21 1.377(6) . ?
C21 C22 1.376(6) . ?
C22 C23 1.390(6) . ?
C23 C27 1.525(6) . ?
C24 C26 1.528(6) . ?
C24 C25 1.531(6) . ?
C27 C29 1.522(7) . ?
C27 C28 1.543(6) . ?
C30 C31 1.356(5) . ?
C31 C32 1.443(5) . ?
C32 C33 1.350(5) . ?
C33 C34 1.447(4) . ?
C34 C35 1.383(5) . ?
C35 C36 1.442(5) . ?
C36 C37 1.353(5) . ?
C37 C38 1.446(5) . ?
C38 C39 1.348(5) . ?
C40 C41 1.501(6) . ?
C42 C43 1.496(6) . ?
C44 C45 1.509(6) . ?
C46 C47 1.505(6) . ?
C48 C49 1.498(7) . ?
C50 C51 1.511(6) . ?
C52 C53 1.498(7) . ?
C54 C55 1.497(6) . ?
C56 C57 1.512(5) . ?
O1_1 C1_1 1.418(11) . ?
O1_1 C4_1 1.424(10) . ?
C1_1 C2_1 1.516(11) . ?
C2_1 C3_1 1.520(12) . ?
C3_1 C4_1 1.493(10) . ?
O1_2 C1_2 1.415(14) . ?
O1_2 C4_2 1.417(13) . ?
C1_2 C2_2 1.518(12) . ?
C2_2 C3_2 1.496(13) . ?
C3_2 C4_2 1.535(12) . ?
O1_3 C1_3 1.405(13) . ?
O1_3 C4_3 1.424(14) . ?
C1_3 C2_3 1.508(12) . ?
C2_3 C3_3 1.514(13) . ?
C3_3 C4_3 1.516(12) . ?
